data_7020825
loop_
_publ_author_name
'Dey, Rajdip'
'Bhattacharya, Biswajit'
'Colacio, Enrique'
'Ghoshal, Debajyoti'

_publ_section_title
;
 Fabrication of metal-organic hybrid architectures using bridging diphenyl
 phosphate: Syntheses, characterization, magnetic properties and the
 effect of weak interactions on their crystal packing.
;
_journal_issue 6
_journal_name_full 'Dalton transactions (Cambridge, England : 2003)'
_journal_page_first 2094
_journal_page_last 2106
_journal_paper_doi 10.1039/c2dt32057f
_journal_volume 42
_journal_year 2013
_chemical_formula_sum 'C36 H32 Mn N2 O8 P2'
_chemical_formula_weight 737.52
_chemical_name_systematic
;
?
;
_space_group_IT_number 2
_symmetry_cell_setting triclinic
_symmetry_space_group_name_Hall '-P 1'
_symmetry_space_group_name_H-M 'P -1'
_atom_sites_solution_hydrogens geom
_atom_sites_solution_primary direct
_atom_sites_solution_secondary difmap
_audit_creation_method SHELXL-97
_cell_angle_alpha 60.9880(10)
_cell_angle_beta 87.7220(10)
_cell_angle_gamma 79.3440(10)
_cell_formula_units_Z 2
_cell_length_a 10.5538(2)
_cell_length_b 13.6180(3)
_cell_length_c 13.8223(3)
_cell_measurement_reflns_used 29056
_cell_measurement_temperature 293(2)
_cell_measurement_theta_max 27.5
_cell_measurement_theta_min 1.7
_cell_volume 1704.44(6)
_computing_cell_refinement 'SMART APEX II'
_computing_data_collection 'SMART APEX II (Bruker,2010)'
_computing_data_reduction 'SAINT (Bruker,2000)'
_computing_molecular_graphics 'Ortep-3v2 for windows (Farrugia, 1997)'
_computing_publication_material 'PLATON (Spek, 2008)'
_computing_structure_refinement 'SHELXL-97 (Sheldrick, 2008)'
_computing_structure_solution 'SHELXS-97 (Sheldrick, 2008)'
_diffrn_ambient_temperature 293(2)
_diffrn_measured_fraction_theta_full 0.994
_diffrn_measured_fraction_theta_max 0.994
_diffrn_measurement_device_type 'CCD area detector'
_diffrn_measurement_method 'phi and omega scans'
_diffrn_radiation_monochromator graphite
_diffrn_radiation_source 'fine-focus sealed tube'
_diffrn_radiation_type MoK\a
_diffrn_radiation_wavelength 0.71073
_diffrn_reflns_av_R_equivalents 0.0211
_diffrn_reflns_av_sigmaI/netI 0.0203
_diffrn_reflns_limit_h_max 13
_diffrn_reflns_limit_h_min -13
_diffrn_reflns_limit_k_max 17
_diffrn_reflns_limit_k_min -17
_diffrn_reflns_limit_l_max 17
_diffrn_reflns_limit_l_min -17
_diffrn_reflns_number 29056
_diffrn_reflns_theta_full 27.55
_diffrn_reflns_theta_max 27.55
_diffrn_reflns_theta_min 1.69
_exptl_absorpt_coefficient_mu 0.537
_exptl_absorpt_correction_T_max 0.8872
_exptl_absorpt_correction_T_min 0.8271
_exptl_absorpt_correction_type multi-scan
_exptl_absorpt_process_details
;
'XPREP' - A PROGRAM DATA PREPARATION & RECIPROCAL
SPACE EXPLORATION,
Bruker Analytical X-ray Systems, 1997
;
_exptl_crystal_colour colourless
_exptl_crystal_density_diffrn 1.437
_exptl_crystal_density_method 'not measured'
_exptl_crystal_description block
_exptl_crystal_F_000 762
_exptl_crystal_size_max 0.25
_exptl_crystal_size_mid 0.15
_exptl_crystal_size_min 0.10
_refine_diff_density_max 0.879
_refine_diff_density_min -0.591
_refine_diff_density_rms 0.072
_refine_ls_extinction_method none
_refine_ls_goodness_of_fit_ref 1.043
_refine_ls_hydrogen_treatment noref
_refine_ls_matrix_type full
_refine_ls_number_parameters 442
_refine_ls_number_reflns 7827
_refine_ls_number_restraints 0
_refine_ls_restrained_S_all 1.043
_refine_ls_R_factor_all 0.0443
_refine_ls_R_factor_gt 0.0387
_refine_ls_shift/su_max 0.001
_refine_ls_shift/su_mean 0.000
_refine_ls_structure_factor_coef Fsqd
_refine_ls_weighting_details 'calc w=1/[\s^2^(Fo^2^)+(0.0595P)^2^+0.8744P] where P=(Fo^2^+2Fc^2^)/3'
_refine_ls_weighting_scheme calc
_refine_ls_wR_factor_gt 0.1047
_refine_ls_wR_factor_ref 0.1101
_reflns_number_gt 6871
_reflns_number_total 7827
_reflns_threshold_expression >2\s(I)
_cod_data_source_file c2dt32057f.txt
_cod_data_source_block complex4
_cod_original_sg_symbol_H-M P-1
_cod_database_code 7020825

loop_
_symmetry_equiv_pos_as_xyz
'x, y, z'
'-x, -y, -z'

loop_
_atom_site_label
_atom_site_type_symbol
_atom_site_fract_x
_atom_site_fract_y
_atom_site_fract_z
_atom_site_U_iso_or_equiv
_atom_site_adp_type
_atom_site_occupancy
_atom_site_symmetry_multiplicity
_atom_site_calc_flag
_atom_site_refinement_flags
C1 C 0.6201(2) 1.22136(19) 0.32789(18) 0.0474(5) Uani 1 1 d .
H1 H 0.5452 1.2001 0.3634 0.057 Uiso 1 1 calc R
C2 C 0.6086(2) 1.3225(2) 0.2301(2) 0.0553(6) Uani 1 1 d .
H2 H 0.5276 1.3684 0.2020 0.066 Uiso 1 1 calc R
C3 C 0.7170(2) 1.35628(19) 0.17358(19) 0.0518(6) Uani 1 1 d .
C4 C 0.8341(2) 1.28304(19) 0.22106(19) 0.0513(6) Uani 1 1 d .
H4 H 0.9100 1.3010 0.1858 0.062 Uiso 1 1 calc R
C5 C 0.8380(2) 1.18349(17) 0.32053(17) 0.0402(4) Uani 1 1 d .
H5 H 0.9177 1.1363 0.3512 0.048 Uiso 1 1 calc R
C6 C 0.7053(3) 0.4679(3) 1.0657(3) 0.0818(11) Uani 1 1 d .
H6A H 0.6492 0.4651 1.0135 0.098 Uiso 1 1 calc R
H6B H 0.6633 0.5293 1.0793 0.098 Uiso 1 1 calc R
C7 C 0.8267(3) 0.4967(2) 1.0132(2) 0.0660(8) Uani 1 1 d .
H7A H 0.8689 0.4364 0.9981 0.079 Uiso 1 1 calc R
H7B H 0.8835 0.5001 1.0646 0.079 Uiso 1 1 calc R
C8 C 0.8075(2) 0.60944(19) 0.90639(18) 0.0496(5) Uani 1 1 d .
C9 C 0.7786(3) 0.61644(19) 0.8069(2) 0.0551(6) Uani 1 1 d .
H9 H 0.7698 0.5510 0.8044 0.066 Uiso 1 1 calc R
C10 C 0.7627(2) 0.72078(18) 0.71050(19) 0.0477(5) Uani 1 1 d .
H10 H 0.7425 0.7235 0.6443 0.057 Uiso 1 1 calc R
C11 C 0.8027(2) 0.81080(19) 0.80384(18) 0.0486(5) Uani 1 1 d .
H11 H 0.8117 0.8774 0.8040 0.058 Uiso 1 1 calc R
C12 C 0.8189(3) 0.7095(2) 0.90396(19) 0.0582(6) Uani 1 1 d .
H12 H 0.8374 0.7094 0.9693 0.070 Uiso 1 1 calc R
C13 C 0.96431(19) 1.33568(16) 0.46096(17) 0.0361(4) Uani 1 1 d .
C14 C 0.8898(2) 1.42507(19) 0.3717(2) 0.0507(5) Uani 1 1 d .
H14 H 0.8090 1.4185 0.3536 0.061 Uiso 1 1 calc R
C15 C 0.9366(3) 1.5256(2) 0.3088(2) 0.0608(6) Uani 1 1 d .
H15 H 0.8873 1.5863 0.2479 0.073 Uiso 1 1 calc R
C16 C 1.0555(3) 1.5355(2) 0.3365(2) 0.0607(7) Uani 1 1 d .
H16 H 1.0861 1.6031 0.2949 0.073 Uiso 1 1 calc R
C17 C 1.1288(3) 1.4453(2) 0.4256(2) 0.0591(6) Uani 1 1 d .
H17 H 1.2095 1.4519 0.4438 0.071 Uiso 1 1 calc R
C18 C 1.0837(2) 1.34436(19) 0.4889(2) 0.0478(5) Uani 1 1 d .
H18 H 1.1336 1.2834 0.5493 0.057 Uiso 1 1 calc R
C19 C 1.0069(2) 1.11787(18) 0.76824(17) 0.0411(4) Uani 1 1 d .
C20 C 1.0938(3) 1.1293(2) 0.8323(2) 0.0599(6) Uani 1 1 d .
H20 H 1.1814 1.1215 0.8198 0.072 Uiso 1 1 calc R
C21 C 1.0484(4) 1.1528(3) 0.9158(3) 0.0811(10) Uani 1 1 d .
H21 H 1.1063 1.1604 0.9597 0.097 Uiso 1 1 calc R
C22 C 0.9199(4) 1.1649(3) 0.9348(3) 0.0838(10) Uani 1 1 d .
H22 H 0.8907 1.1802 0.9914 0.101 Uiso 1 1 calc R
C23 C 0.8346(3) 1.1545(3) 0.8698(3) 0.0743(8) Uani 1 1 d .
H23 H 0.7469 1.1642 0.8817 0.089 Uiso 1 1 calc R
C24 C 0.8770(3) 1.1295(2) 0.7864(2) 0.0563(6) Uani 1 1 d .
H24 H 0.8188 1.1208 0.7436 0.068 Uiso 1 1 calc R
C25 C 0.5316(2) 0.71391(18) 0.4053(2) 0.0438(5) Uani 1 1 d .
C26 C 0.4061(2) 0.7001(2) 0.4250(2) 0.0540(6) Uani 1 1 d .
H26 H 0.3555 0.7334 0.4619 0.065 Uiso 1 1 calc R
C27 C 0.3563(3) 0.6357(2) 0.3891(3) 0.0633(7) Uani 1 1 d .
H27 H 0.2713 0.6255 0.4021 0.076 Uiso 1 1 calc R
C28 C 0.4306(3) 0.5868(2) 0.3345(3) 0.0622(7) Uani 1 1 d .
H28 H 0.3963 0.5431 0.3112 0.075 Uiso 1 1 calc R
C29 C 0.5556(3) 0.6022(2) 0.3144(2) 0.0581(6) Uani 1 1 d .
H29 H 0.6058 0.5693 0.2770 0.070 Uiso 1 1 calc R
C30 C 0.6075(2) 0.6666(2) 0.3496(2) 0.0522(6) Uani 1 1 d .
H30 H 0.6921 0.6777 0.3357 0.063 Uiso 1 1 calc R
C31 C 0.5467(3) 1.0303(3) 0.1880(2) 0.0578(6) Uani 1 1 d .
C32 C 0.4480(3) 1.0002(3) 0.1520(2) 0.0721(8) Uani 1 1 d .
H32 H 0.4187 0.9335 0.2001 0.086 Uiso 1 1 calc R
C33 C 0.3926(4) 1.0664(4) 0.0473(3) 0.1007(13) Uani 1 1 d .
H33 H 0.3281 1.0441 0.0228 0.121 Uiso 1 1 calc R
C34 C 0.4335(6) 1.1653(4) -0.0205(4) 0.1183(18) Uani 1 1 d .
H34 H 0.3948 1.2107 -0.0916 0.142 Uiso 1 1 calc R
C35 C 0.5278(6) 1.2011(4) 0.0107(4) 0.1168(18) Uani 1 1 d .
H35 H 0.5517 1.2707 -0.0371 0.140 Uiso 1 1 calc R
C36 C 0.5907(5) 1.1281(4) 0.1205(3) 0.1016(14) Uani 1 1 d .
H36 H 0.6588 1.1475 0.1439 0.122 Uiso 1 1 calc R
N1 N 0.73268(15) 1.15184(13) 0.37466(13) 0.0348(3) Uani 1 1 d .
N2 N 0.77507(15) 0.81723(13) 0.70812(13) 0.0342(3) Uani 1 1 d .
P1 P 0.98491(4) 1.11026(4) 0.58053(4) 0.02745(11) Uani 1 1 d .
P2 P 0.54831(4) 0.90454(4) 0.40681(4) 0.03061(11) Uani 1 1 d .
Mn1 Mn 0.75161(2) 0.98491(2) 0.54290(2) 0.02366(8) Uani 1 1 d .
O1 O 0.88232(12) 1.04086(11) 0.61439(11) 0.0334(3) Uani 1 1 d .
O2 O 1.08644(12) 1.09495(12) 0.51031(12) 0.0357(3) Uani 1 1 d .
O3 O 0.90863(12) 1.24028(11) 0.52264(12) 0.0376(3) Uani 1 1 d .
O4 O 1.06005(13) 1.09345(13) 0.68756(12) 0.0397(3) Uani 1 1 d .
O5 O 0.62463(13) 0.91956(13) 0.48356(13) 0.0411(3) Uani 1 1 d .
O6 O 0.40618(12) 0.94053(11) 0.39463(11) 0.0324(3) Uani 1 1 d .
O7 O 0.58748(15) 0.76911(15) 0.44998(17) 0.0592(5) Uani 1 1 d .
O8 O 0.60899(17) 0.9551(2) 0.29020(15) 0.0858(8) Uani 1 1 d .

loop_
_atom_site_aniso_label
_atom_site_aniso_U_11
_atom_site_aniso_U_22
_atom_site_aniso_U_33
_atom_site_aniso_U_23
_atom_site_aniso_U_13
_atom_site_aniso_U_12
C1 0.0381(10) 0.0429(12) 0.0366(11) -0.0006(9) 0.0083(8) -0.0082(9)
C2 0.0368(11) 0.0469(13) 0.0436(12) 0.0054(10) 0.0030(9) -0.0008(9)
C3 0.0438(11) 0.0369(11) 0.0392(11) 0.0086(9) 0.0043(9) -0.0071(9)
C4 0.0373(11) 0.0412(12) 0.0421(12) 0.0061(9) 0.0079(9) -0.0104(9)
C5 0.0370(10) 0.0315(10) 0.0347(10) -0.0023(8) 0.0014(8) -0.0073(8)
C6 0.0529(15) 0.0566(17) 0.0599(17) 0.0275(13) 0.0095(12) -0.0034(12)
C7 0.0644(16) 0.0448(14) 0.0445(13) 0.0121(11) 0.0049(11) -0.0095(12)
C8 0.0482(12) 0.0357(11) 0.0360(11) 0.0045(9) 0.0075(9) -0.0081(9)
C9 0.0762(17) 0.0254(10) 0.0486(13) -0.0050(10) 0.0074(12) -0.0145(10)
C10 0.0673(14) 0.0300(10) 0.0369(11) -0.0083(9) 0.0036(10) -0.0125(10)
C11 0.0714(15) 0.0338(11) 0.0326(10) -0.0089(9) 0.0040(10) -0.0137(10)
C12 0.0842(18) 0.0471(13) 0.0282(11) -0.0051(10) 0.0028(11) -0.0170(12)
C13 0.0359(9) 0.0267(9) 0.0476(11) -0.0188(9) 0.0079(8) -0.0088(7)
C14 0.0451(12) 0.0360(11) 0.0613(15) -0.0167(11) -0.0034(10) -0.0049(9)
C15 0.0704(17) 0.0331(12) 0.0618(16) -0.0110(11) -0.0001(13) -0.0056(11)
C16 0.0754(17) 0.0346(12) 0.0711(17) -0.0210(12) 0.0172(14) -0.0247(12)
C17 0.0554(14) 0.0481(14) 0.0760(18) -0.0261(13) 0.0067(13) -0.0274(11)
C18 0.0434(11) 0.0372(11) 0.0595(14) -0.0181(10) -0.0001(10) -0.0155(9)
C19 0.0507(12) 0.0380(11) 0.0366(10) -0.0181(9) 0.0009(9) -0.0129(9)
C20 0.0671(16) 0.0609(16) 0.0570(15) -0.0318(13) -0.0132(12) -0.0115(13)
C21 0.114(3) 0.079(2) 0.0642(19) -0.0465(18) -0.0202(18) -0.0110(19)
C22 0.132(3) 0.076(2) 0.0526(17) -0.0414(17) 0.0082(18) -0.012(2)
C23 0.084(2) 0.086(2) 0.0648(18) -0.0456(17) 0.0264(16) -0.0208(17)
C24 0.0556(14) 0.0708(17) 0.0542(14) -0.0376(13) 0.0138(11) -0.0193(12)
C25 0.0390(10) 0.0329(10) 0.0613(14) -0.0250(10) -0.0094(9) -0.0018(8)
C26 0.0478(12) 0.0505(14) 0.0750(17) -0.0382(13) 0.0085(11) -0.0136(10)
C27 0.0535(14) 0.0566(15) 0.095(2) -0.0435(16) 0.0117(14) -0.0262(12)
C28 0.0684(16) 0.0511(15) 0.0809(19) -0.0395(14) -0.0030(14) -0.0194(12)
C29 0.0681(16) 0.0513(14) 0.0618(16) -0.0352(13) 0.0009(12) -0.0037(12)
C30 0.0412(11) 0.0494(13) 0.0690(16) -0.0320(12) 0.0005(10) -0.0054(10)
C31 0.0582(14) 0.0743(17) 0.0367(12) -0.0244(12) 0.0167(10) -0.0134(13)
C32 0.0650(17) 0.094(2) 0.0479(15) -0.0297(16) -0.0019(12) -0.0071(16)
C33 0.101(3) 0.123(3) 0.058(2) -0.036(2) -0.0117(19) 0.006(2)
C34 0.146(5) 0.090(3) 0.063(2) -0.008(2) 0.015(3) 0.020(3)
C35 0.170(5) 0.073(3) 0.085(3) -0.025(2) 0.066(3) -0.022(3)
C36 0.141(4) 0.096(3) 0.089(3) -0.054(2) 0.065(3) -0.056(3)
N1 0.0374(8) 0.0286(8) 0.0266(8) -0.0032(6) 0.0023(6) -0.0092(6)
N2 0.0366(8) 0.0252(7) 0.0294(8) -0.0045(6) 0.0051(6) -0.0062(6)
P1 0.0222(2) 0.0271(2) 0.0341(2) -0.01473(19) 0.00294(16) -0.00788(16)
P2 0.0226(2) 0.0374(3) 0.0336(2) -0.0177(2) 0.00321(17) -0.00874(17)
Mn1 0.02172(13) 0.02038(13) 0.02272(14) -0.00464(10) 0.00184(9) -0.00731(9)
O1 0.0296(6) 0.0352(7) 0.0379(7) -0.0169(6) 0.0051(5) -0.0151(5)
O2 0.0303(6) 0.0344(7) 0.0428(8) -0.0190(6) 0.0082(5) -0.0074(5)
O3 0.0259(6) 0.0288(7) 0.0538(8) -0.0165(6) 0.0060(6) -0.0069(5)
O4 0.0305(7) 0.0512(9) 0.0433(8) -0.0266(7) -0.0013(6) -0.0096(6)
O5 0.0332(7) 0.0469(8) 0.0494(8) -0.0262(7) -0.0019(6) -0.0128(6)
O6 0.0253(6) 0.0368(7) 0.0365(7) -0.0189(6) 0.0023(5) -0.0065(5)
O7 0.0416(8) 0.0504(10) 0.0956(14) -0.0460(10) -0.0225(9) 0.0050(7)
O8 0.0368(9) 0.153(2) 0.0388(9) -0.0232(12) 0.0130(7) -0.0239(11)

loop_
_atom_type_symbol
_atom_type_description
_atom_type_scat_dispersion_real
_atom_type_scat_dispersion_imag
_atom_type_scat_source
C C 0.0033 0.0016 'International Tables Vol C Tables 4.2.6.8 and 6.1.1.4'
H H 0.0000 0.0000 'International Tables Vol C Tables 4.2.6.8 and 6.1.1.4'
N N 0.0061 0.0033 'International Tables Vol C Tables 4.2.6.8 and 6.1.1.4'
P P 0.1023 0.0942 'International Tables Vol C Tables 4.2.6.8 and 6.1.1.4'
Mn Mn 0.3368 0.7283 'International Tables Vol C Tables 4.2.6.8 and 6.1.1.4'
O O 0.0106 0.0060 'International Tables Vol C Tables 4.2.6.8 and 6.1.1.4'

loop_
_geom_angle_atom_site_label_1
_geom_angle_atom_site_label_2
_geom_angle_atom_site_label_3
_geom_angle
_geom_angle_site_symmetry_1
_geom_angle_site_symmetry_3
N1 C1 C2 123.59(19) . .
C1 C2 C3 120.1(2) . .
C2 C3 C4 116.40(19) . .
C2 C3 C6 120.5(2) . 1_564
C4 C3 C6 123.1(2) . 1_564
C5 C4 C3 120.06(19) . .
N1 C5 C4 123.04(19) . .
C7 C6 C3 116.1(2) . 1_546
C6 C7 C8 113.1(2) . .
C9 C8 C12 116.8(2) . .
C9 C8 C7 121.5(2) . .
C12 C8 C7 121.7(2) . .
C8 C9 C10 120.0(2) . .
N2 C10 C9 123.1(2) . .
N2 C11 C12 123.2(2) . .
C8 C12 C11 119.9(2) . .
C18 C13 C14 121.0(2) . .
C18 C13 O3 123.07(19) . .
C14 C13 O3 115.82(18) . .
C13 C14 C15 119.2(2) . .
C16 C15 C14 120.3(2) . .
C17 C16 C15 119.8(2) . .
C16 C17 C18 120.6(2) . .
C13 C18 C17 119.1(2) . .
C24 C19 C20 120.8(2) . .
C24 C19 O4 123.85(19) . .
C20 C19 O4 115.3(2) . .
C19 C20 C21 118.9(3) . .
C22 C21 C20 121.1(3) . .
C21 C22 C23 119.4(3) . .
C22 C23 C24 121.0(3) . .
C19 C24 C23 118.7(3) . .
C26 C25 C30 121.5(2) . .
C26 C25 O7 119.6(2) . .
C30 C25 O7 118.7(2) . .
C25 C26 C27 118.7(2) . .
C28 C27 C26 120.7(2) . .
C27 C28 C29 120.0(2) . .
C28 C29 C30 120.3(2) . .
C25 C30 C29 118.8(2) . .
C36 C31 O8 119.6(3) . .
C36 C31 C32 120.9(3) . .
O8 C31 C32 119.2(3) . .
C33 C32 C31 121.2(4) . .
C34 C33 C32 118.7(5) . .
C35 C34 C33 123.0(4) . .
C34 C35 C36 118.2(4) . .
C31 C36 C35 117.8(4) . .
C1 N1 C5 116.77(17) . .
C1 N1 Mn1 123.27(13) . .
C5 N1 Mn1 119.96(13) . .
C11 N2 C10 117.02(18) . .
C11 N2 Mn1 122.75(14) . .
C10 N2 Mn1 120.22(14) . .
O2 P1 O1 120.43(8) . .
O2 P1 O4 105.34(8) . .
O1 P1 O4 110.26(8) . .
O2 P1 O3 110.56(8) . .
O1 P1 O3 104.68(7) . .
O4 P1 O3 104.58(8) . .
O5 P2 O6 120.55(8) . .
O5 P2 O8 109.07(11) . .
O6 P2 O8 110.91(9) . .
O5 P2 O7 102.78(9) . .
O6 P2 O7 110.16(8) . .
O8 P2 O7 101.42(13) . .
O5 Mn1 O2 89.97(5) . 2_776
O5 Mn1 O6 91.58(5) . 2_676
O2 Mn1 O6 176.88(5) 2_776 2_676
O5 Mn1 O1 176.03(5) . .
O2 Mn1 O1 90.00(5) 2_776 .
O6 Mn1 O1 88.26(5) 2_676 .
O5 Mn1 N2 88.29(6) . .
O2 Mn1 N2 87.52(5) 2_776 .
O6 Mn1 N2 89.81(5) 2_676 .
O1 Mn1 N2 87.75(6) . .
O5 Mn1 N1 91.74(6) . .
O2 Mn1 N1 90.93(6) 2_776 .
O6 Mn1 N1 91.73(5) 2_676 .
O1 Mn1 N1 92.23(5) . .
N2 Mn1 N1 178.46(6) . .
P1 O1 Mn1 139.59(8) . .
P1 O2 Mn1 160.19(9) . 2_776
C13 O3 P1 125.10(12) . .
C19 O4 P1 126.55(13) . .
P2 O5 Mn1 160.61(10) . .
P2 O6 Mn1 141.54(8) . 2_676
C25 O7 P2 123.20(14) . .
C31 O8 P2 127.83(16) . .

loop_
_geom_bond_atom_site_label_1
_geom_bond_atom_site_label_2
_geom_bond_distance
_geom_bond_site_symmetry_2
C1 N1 1.333(3) .
C1 C2 1.373(3) .
C2 C3 1.380(3) .
C3 C4 1.388(3) .
C3 C6 1.515(3) 1_564
C4 C5 1.380(3) .
C5 N1 1.334(2) .
C6 C7 1.469(4) .
C6 C3 1.515(3) 1_546
C7 C8 1.513(3) .
C8 C9 1.374(4) .
C8 C12 1.374(4) .
C9 C10 1.384(3) .
C10 N2 1.328(3) .
C11 N2 1.324(3) .
C11 C12 1.388(3) .
C13 C18 1.374(3) .
C13 C14 1.374(3) .
C13 O3 1.389(2) .
C14 C15 1.391(3) .
C15 C16 1.374(4) .
C16 C17 1.372(4) .
C17 C18 1.387(3) .
C19 C24 1.378(3) .
C19 C20 1.379(3) .
C19 O4 1.382(2) .
C20 C21 1.386(4) .
C21 C22 1.366(5) .
C22 C23 1.369(5) .
C23 C24 1.388(4) .
C25 C26 1.371(3) .
C25 C30 1.374(3) .
C25 O7 1.392(2) .
C26 C27 1.380(3) .
C27 C28 1.369(4) .
C28 C29 1.371(4) .
C29 C30 1.385(3) .
C31 C36 1.359(4) .
C31 O8 1.377(3) .
C31 C32 1.378(4) .
C32 C33 1.363(4) .
C33 C34 1.355(7) .
C34 C35 1.353(7) .
C35 C36 1.451(7) .
N1 Mn1 2.3144(15) .
N2 Mn1 2.2953(15) .
P1 O2 1.4713(13) .
P1 O1 1.4811(12) .
P1 O4 1.6024(14) .
P1 O3 1.6041(14) .
P2 O5 1.4682(14) .
P2 O6 1.4787(13) .
P2 O8 1.5769(17) .
P2 O7 1.6120(17) .
Mn1 O5 2.1206(13) .
Mn1 O2 2.1526(13) 2_776
Mn1 O6 2.1588(12) 2_676
Mn1 O1 2.1650(13) .
O2 Mn1 2.1526(13) 2_776
O6 Mn1 2.1588(12) 2_676
